data_7003255
loop_
_publ_author_name
'Ohde, Christian'
'Brandt, Marcus'
'Limberg, Christian'
'D\"obler, Jens'
'Ziemer, Burckhard'
'Sauer, Joachim'

_publ_section_title
;
 V2O5/SiO2 surface inspired, silsesquioxane-derived oxovanadium
 complexes and their properties
;
_journal_issue 3
_journal_name_full 'Dalton Transactions'
_journal_page_first 326
_journal_paper_doi 10.1039/b714933f
_journal_year 2008
_chemical_formula_moiety 'C35 H64 O14 Si7 V, C24 H20 P, 2(C H2 Cl2)'
_chemical_formula_sum 'C61 H88 Cl4 O14 P Si7 V'
_chemical_formula_weight 1465.65
_chemical_name_systematic
;
?
;
_space_group_IT_number 2
_symmetry_cell_setting triclinic
_symmetry_space_group_name_Hall '-P 1'
_symmetry_space_group_name_H-M 'P -1'
_atom_sites_solution_hydrogens geom
_atom_sites_solution_primary direct
_atom_sites_solution_secondary difmap
_audit_creation_method SHELXL-97
_cell_angle_alpha 87.33(3)
_cell_angle_beta 88.66(3)
_cell_angle_gamma 85.85(3)
_cell_formula_units_Z 2
_cell_length_a 10.292(3)
_cell_length_b 14.543(4)
_cell_length_c 24.244(6)
_cell_measurement_reflns_used 5000
_cell_measurement_temperature 180(2)
_cell_measurement_theta_max 22.5
_cell_measurement_theta_min 5.0
_cell_volume 3614.6(17)
_computing_cell_refinement 'IPDS2.87 (Stoe & Cie, 1997)'
_computing_data_collection 'IPDS2.87 (Stoe & Cie, 1997)'
_computing_data_reduction 'IPDS2.87 (Stoe & Cie, 1997)'
_computing_molecular_graphics 'DIAMOND (Brandenburg, 1999)'
_computing_publication_material 'SHELXL97 (Sheldrick, 1997)'
_computing_structure_refinement 'SHELXL97 (Sheldrick, 1997)'
_computing_structure_solution 'SHELXS97 (Sheldrick, 1990)'
_diffrn_ambient_temperature 180(2)
_diffrn_detector_area_resol_mean 6.667
_diffrn_measured_fraction_theta_full 0.934
_diffrn_measured_fraction_theta_max 0.934
_diffrn_measurement_device 'Stoe IPDS diffractometer'
_diffrn_measurement_method '\f-oscill.,\f-incr.=1.2\%,200 exposures'
_diffrn_radiation_monochromator 'planar graphite'
_diffrn_radiation_source 'fine-focus sealed X-ray tube'
_diffrn_radiation_type MoK\a
_diffrn_radiation_wavelength 0.71073
_diffrn_reflns_av_R_equivalents 0.0947
_diffrn_reflns_av_sigmaI/netI 0.1718
_diffrn_reflns_limit_h_max 11
_diffrn_reflns_limit_h_min -11
_diffrn_reflns_limit_k_max 16
_diffrn_reflns_limit_k_min -16
_diffrn_reflns_limit_l_max 27
_diffrn_reflns_limit_l_min -27
_diffrn_reflns_number 21258
_diffrn_reflns_theta_full 24.16
_diffrn_reflns_theta_max 24.16
_diffrn_reflns_theta_min 2.14
_diffrn_standards_decay_% 0
_diffrn_standards_interval_count 0
_diffrn_standards_interval_time 0
_diffrn_standards_number 0
_exptl_absorpt_coefficient_mu 0.482
_exptl_absorpt_correction_T_max 0.9625
_exptl_absorpt_correction_T_min 0.7948
_exptl_absorpt_correction_type refdelf
_exptl_absorpt_process_details
;
The correction was carried out by ABSCOR (Stoe, 1997), a modification of
DIFABS (Walker, N. & Stuart, D. (1983). Acta Cryst. A39, 158-166.
In contrary to DIFABS, ABSCOR loads F^2^ values instead of F ones.
;
_exptl_crystal_colour colorless
_exptl_crystal_density_diffrn 1.347
_exptl_crystal_density_method none
_exptl_crystal_description plate
_exptl_crystal_F_000 1540
_exptl_crystal_size_max 0.50
_exptl_crystal_size_mid 0.48
_exptl_crystal_size_min 0.08
_refine_diff_density_max 0.597
_refine_diff_density_min -0.549
_refine_diff_density_rms 0.097
_refine_ls_extinction_method none
_refine_ls_goodness_of_fit_ref 0.913
_refine_ls_hydrogen_treatment mixed
_refine_ls_matrix_type full
_refine_ls_number_parameters 796
_refine_ls_number_reflns 10790
_refine_ls_number_restraints 40
_refine_ls_restrained_S_all 0.917
_refine_ls_R_factor_all 0.2055
_refine_ls_R_factor_gt 0.1085
_refine_ls_shift/su_max 0.095
_refine_ls_shift/su_mean 0.002
_refine_ls_structure_factor_coef Fsqd
_refine_ls_weighting_details 'calc w=1/[\s^2^(Fo^2^)+(0.1618P)^2^] where P=(Fo^2^+2Fc^2^)/3'
_refine_ls_weighting_scheme calc
_refine_ls_wR_factor_gt 0.2673
_refine_ls_wR_factor_ref 0.3183
_reflns_number_gt 3992
_reflns_number_total 10790
_reflns_threshold_expression I>2sigma(I)
_cod_data_source_file b714933f.txt
_cod_data_source_block c:\ziemer\co-20\ohde9
_cod_database_code 7003255

loop_
_symmetry_equiv_pos_as_xyz
'x, y, z'
'-x, -y, -z'

loop_
_atom_site_label
_atom_site_type_symbol
_atom_site_fract_x
_atom_site_fract_y
_atom_site_fract_z
_atom_site_U_iso_or_equiv
_atom_site_adp_type
_atom_site_occupancy
_atom_site_symmetry_multiplicity
_atom_site_calc_flag
_atom_site_refinement_flags
_atom_site_disorder_assembly
_atom_site_disorder_group
C1 C 0.4250(8) 0.7777(4) 0.2501(3) 0.076(2) Uani 1 1 d . . .
H1 H 0.4743 0.7937 0.2153 0.092 Uiso 1 1 calc R . .
C2 C 0.4234(8) 0.8608(5) 0.2891(4) 0.096(3) Uani 1 1 d . . .
H2A H 0.4223 0.9201 0.2673 0.115 Uiso 1 1 calc R . .
H2B H 0.3460 0.8617 0.3141 0.115 Uiso 1 1 calc R . .
C3 C 0.5471(10) 0.8446(7) 0.3214(5) 0.126(4) Uani 1 1 d . . .
H3A H 0.6120 0.8874 0.3073 0.152 Uiso 1 1 calc R . .
H3B H 0.5289 0.8560 0.3608 0.152 Uiso 1 1 calc R . .
C4 C 0.5993(12) 0.7467(9) 0.3151(6) 0.176(5) Uani 1 1 d . . .
H4A H 0.6849 0.7451 0.2956 0.211 Uiso 1 1 calc R . .
H4B H 0.6109 0.7150 0.3519 0.211 Uiso 1 1 calc R . .
C5 C 0.5060(8) 0.7000(5) 0.2833(4) 0.086(3) Uani 1 1 d . . .
H5A H 0.4484 0.6648 0.3084 0.103 Uiso 1 1 calc R . .
H5B H 0.5524 0.6568 0.2579 0.103 Uiso 1 1 calc R . .
C6 C -0.1302(10) 0.4603(5) 0.2686(4) 0.130(4) Uani 1 1 d D . .
H6 H -0.1135 0.4714 0.3081 0.155 Uiso 1 1 d R . .
C7 C -0.0825(12) 0.3788(6) 0.2321(5) 0.224(7) Uani 1 1 d D . .
H7A H -0.0440 0.3611 0.2685 0.269 Uiso 1 1 d R . .
H7B H -0.0108 0.3868 0.2048 0.269 Uiso 1 1 d R . .
C8 C -0.1705(11) 0.2996(6) 0.2514(5) 0.179(6) Uani 1 1 d D . .
H8A H -0.1949 0.3048 0.2121 0.215 Uiso 1 1 d R . .
H8B H -0.1381 0.2359 0.2627 0.215 Uiso 1 1 d R . .
C9 C -0.2863(12) 0.3451(7) 0.2822(7) 0.211(7) Uani 1 1 d D . .
H9A H -0.2676 0.3224 0.3206 0.253 Uiso 1 1 d R . .
H9B H -0.3741 0.3273 0.2731 0.253 Uiso 1 1 d R . .
C10 C -0.2637(11) 0.4532(6) 0.2824(7) 0.213(8) Uani 1 1 d D . .
H10A H -0.3123 0.4799 0.2500 0.255 Uiso 1 1 d R . .
H10B H -0.3003 0.4816 0.3162 0.255 Uiso 1 1 d R . .
C11 C -0.2707(9) 0.9835(5) 0.1431(3) 0.092(3) Uani 1 1 d . . .
H11 H -0.2811 0.9612 0.1052 0.111 Uiso 1 1 calc R . .
C12 C -0.4079(9) 0.9980(6) 0.1706(5) 0.109(3) Uani 1 1 d . . .
H12A H -0.4703 0.9608 0.1527 0.131 Uiso 1 1 calc R . .
H12B H -0.4045 0.9788 0.2103 0.131 Uiso 1 1 calc R . .
C13 C -0.4497(10) 1.0986(5) 0.1638(4) 0.112(3) Uani 1 1 d . . .
H13A H -0.4554 1.1270 0.2001 0.134 Uiso 1 1 calc R . .
H13B H -0.5364 1.1070 0.1466 0.134 Uiso 1 1 calc R . .
C14 C -0.3498(9) 1.1427(6) 0.1274(5) 0.116(4) Uani 1 1 d . . .
H14A H -0.3391 1.2067 0.1378 0.139 Uiso 1 1 calc R . .
H14B H -0.3740 1.1435 0.0881 0.139 Uiso 1 1 calc R . .
C15 C -0.2281(9) 1.0820(5) 0.1377(4) 0.106(3) Uani 1 1 d . . .
H15A H -0.1868 1.0983 0.1721 0.127 Uiso 1 1 calc R . .
H15B H -0.1649 1.0886 0.1066 0.127 Uiso 1 1 calc R . .
C16 C 0.3126(11) 0.4717(6) 0.1662(4) 0.152(4) Uani 1 1 d . . .
H16 H 0.3843 0.5007 0.1447 0.182 Uiso 1 1 calc R . .
C17 C 0.3791(13) 0.4314(7) 0.2096(5) 0.168(5) Uani 1 1 d . . .
H17A H 0.3190 0.4172 0.2408 0.201 Uiso 1 1 calc R . .
H17B H 0.4442 0.4723 0.2223 0.201 Uiso 1 1 calc R . .
C18 C 0.4477(15) 0.3410(8) 0.1873(6) 0.192(6) Uani 1 1 d . . .
H18A H 0.5415 0.3476 0.1796 0.231 Uiso 1 1 calc R . .
H18B H 0.4378 0.2878 0.2137 0.231 Uiso 1 1 calc R . .
C19 C 0.3761(15) 0.3304(7) 0.1353(5) 0.232(6) Uani 1 1 d . . .
H19A H 0.4376 0.3305 0.1033 0.278 Uiso 1 1 calc R . .
H19B H 0.3345 0.2710 0.1372 0.278 Uiso 1 1 calc R . .
C20 C 0.2756(15) 0.4079(8) 0.1286(6) 0.256(6) Uani 1 1 d . . .
H20A H 0.2763 0.4348 0.0903 0.307 Uiso 1 1 calc R . .
H20B H 0.1877 0.3876 0.1379 0.307 Uiso 1 1 calc R . .
C21 C -0.3588(7) 0.6810(5) 0.1186(3) 0.075(2) Uani 1 1 d . . .
H21 H -0.4252 0.6747 0.1490 0.090 Uiso 1 1 calc R . .
C22 C -0.3558(8) 0.5955(5) 0.0838(4) 0.101(3) Uani 1 1 d . . .
H22A H -0.2678 0.5824 0.0673 0.122 Uiso 1 1 calc R . .
H22B H -0.3792 0.5409 0.1068 0.122 Uiso 1 1 calc R . .
C23 C -0.4528(13) 0.6174(7) 0.0398(4) 0.142(4) Uani 1 1 d . . .
H23A H -0.5341 0.5873 0.0494 0.170 Uiso 1 1 calc R . .
H23B H -0.4181 0.5943 0.0043 0.170 Uiso 1 1 calc R . .
C24 C -0.4800(12) 0.7195(8) 0.0349(5) 0.181(5) Uani 1 1 d . . .
H24A H -0.4522 0.7434 -0.0021 0.217 Uiso 1 1 calc R . .
H24B H -0.5745 0.7357 0.0399 0.217 Uiso 1 1 calc R . .
C25 C -0.4064(9) 0.7601(5) 0.0783(4) 0.103(3) Uani 1 1 d . . .
H25A H -0.4632 0.8064 0.0979 0.123 Uiso 1 1 calc R . .
H25B H -0.3313 0.7910 0.0617 0.123 Uiso 1 1 calc R . .
C26 C 0.2143(8) 0.9789(9) 0.1076(4) 0.182(6) Uani 1 1 d D . .
H26 H 0.2487 1.0141 0.1378 0.218 Uiso 1 1 d R . .
C27 C 0.1175(11) 1.0366(9) 0.0684(6) 0.255(10) Uani 1 1 d D . .
H27A H 0.0721 1.0881 0.0881 0.305 Uiso 1 1 d R . .
H27B H 0.0545 1.0014 0.0493 0.305 Uiso 1 1 d R . .
C28 C 0.2111(14) 1.0805(9) 0.0246(6) 0.397(12) Uani 1 1 d D . .
H28A H 0.1799 1.1177 -0.0083 0.476 Uiso 1 1 d R . .
H28B H 0.2725 1.1155 0.0448 0.476 Uiso 1 1 d R . .
C29 C 0.3205(17) 1.0137(12) 0.0166(4) 0.474(16) Uani 1 1 d D . .
H29A H 0.4012 1.0216 -0.0057 0.569 Uiso 1 1 d R . .
H29B H 0.2594 0.9829 -0.0062 0.569 Uiso 1 1 d R . .
C30 C 0.3274(13) 0.9487(9) 0.0673(6) 0.218(8) Uani 1 1 d D . .
H30A H 0.4142 0.9602 0.0811 0.262 Uiso 1 1 d R . .
H30B H 0.3258 0.8824 0.0599 0.262 Uiso 1 1 d R . .
C31 C 0.0594(11) 0.6567(13) 0.0062(4) 0.229(7) Uani 1 1 d D . .
H31 H 0.0007 0.6052 0.0042 0.275 Uiso 1 1 calc R . .
C32 C 0.1871(15) 0.6254(14) -0.0168(5) 0.311(10) Uani 1 1 d D . .
H32A H 0.2186 0.5634 -0.0020 0.373 Uiso 1 1 calc R . .
H32B H 0.2540 0.6700 -0.0123 0.373 Uiso 1 1 calc R . .
C33 C 0.140(2) 0.6246(9) -0.0769(4) 0.281(9) Uani 1 1 d . . .
H33A H 0.2148 0.6270 -0.1031 0.337 Uiso 1 1 calc R . .
H33B H 0.0965 0.5671 -0.0824 0.337 Uiso 1 1 calc R . .
C34 C 0.0521(18) 0.7011(9) -0.0869(4) 0.205(7) Uani 1 1 d . . .
H34A H -0.0232 0.6840 -0.1079 0.246 Uiso 1 1 calc R . .
H34B H 0.0950 0.7508 -0.1079 0.246 Uiso 1 1 calc R . .
C35 C 0.0080(16) 0.7322(11) -0.0291(4) 0.198(7) Uani 1 1 d . . .
H35A H 0.0453 0.7907 -0.0206 0.238 Uiso 1 1 calc R . .
H35B H -0.0882 0.7402 -0.0258 0.238 Uiso 1 1 calc R . .
C36 C 0.3314(7) 0.3253(4) 0.3729(2) 0.0591(18) Uani 1 1 d . . .
C37 C 0.2063(8) 0.3698(4) 0.3673(3) 0.082(2) Uani 1 1 d . . .
H37 H 0.1319 0.3347 0.3675 0.098 Uiso 1 1 calc R . .
C38 C 0.1921(8) 0.4653(5) 0.3615(4) 0.091(3) Uani 1 1 d . . .
H38 H 0.1077 0.4958 0.3584 0.109 Uiso 1 1 calc R . .
C39 C 0.2973(8) 0.5146(5) 0.3603(3) 0.084(2) Uani 1 1 d . . .
H39 H 0.2858 0.5798 0.3553 0.101 Uiso 1 1 calc R . .
C40 C 0.4195(10) 0.4745(6) 0.3659(4) 0.106(3) Uani 1 1 d . . .
H40 H 0.4925 0.5110 0.3651 0.127 Uiso 1 1 calc R . .
C41 C 0.4365(8) 0.3777(5) 0.3728(4) 0.090(3) Uani 1 1 d . . .
H41 H 0.5214 0.3487 0.3775 0.108 Uiso 1 1 calc R . .
C42 C 0.2472(8) 0.1526(4) 0.3371(3) 0.078(2) Uani 1 1 d . . .
C43 C 0.1938(8) 0.0705(6) 0.3551(5) 0.105(3) Uani 1 1 d . . .
H43 H 0.2072 0.0448 0.3915 0.126 Uiso 1 1 calc R . .
C44 C 0.1200(11) 0.0279(6) 0.3176(5) 0.128(4) Uani 1 1 d . . .
H44 H 0.0782 -0.0260 0.3292 0.153 Uiso 1 1 calc R . .
C45 C 0.1063(10) 0.0620(6) 0.2642(4) 0.116(3) Uani 1 1 d . . .
H45 H 0.0632 0.0280 0.2385 0.140 Uiso 1 1 calc R . .
C46 C 0.1536(12) 0.1434(7) 0.2477(4) 0.146(4) Uani 1 1 d . . .
H46 H 0.1373 0.1705 0.2119 0.175 Uiso 1 1 calc R . .
C47 C 0.2291(11) 0.1871(6) 0.2865(4) 0.121(4) Uani 1 1 d . . .
H47 H 0.2672 0.2427 0.2753 0.145 Uiso 1 1 calc R . .
C48 C 0.3078(9) 0.1770(5) 0.4556(3) 0.083(2) Uani 1 1 d . . .
C49 C 0.2307(11) 0.2326(7) 0.4864(3) 0.119(4) Uani 1 1 d . . .
H49 H 0.2012 0.2915 0.4711 0.143 Uiso 1 1 calc R . .
C50 C 0.1912(12) 0.2079(8) 0.5404(4) 0.165(4) Uani 1 1 d . . .
H50 H 0.1280 0.2461 0.5594 0.198 Uiso 1 1 calc R . .
C51 C 0.2423(11) 0.1313(7) 0.5647(4) 0.119(4) Uani 1 1 d . . .
H51 H 0.2218 0.1173 0.6024 0.143 Uiso 1 1 calc R . .
C52 C 0.3229(10) 0.0730(7) 0.5367(3) 0.118(4) Uani 1 1 d . . .
H52 H 0.3553 0.0161 0.5539 0.141 Uiso 1 1 calc R . .
C53 C 0.3593(9) 0.0959(6) 0.4819(3) 0.099(3) Uani 1 1 d . . .
H53 H 0.4196 0.0558 0.4627 0.119 Uiso 1 1 calc R . .
C54 C 0.5143(8) 0.1633(5) 0.3751(3) 0.075(2) Uani 1 1 d . . .
C55 C 0.6113(9) 0.1868(6) 0.4111(4) 0.095(3) Uani 1 1 d . . .
H55 H 0.5866 0.2225 0.4419 0.114 Uiso 1 1 calc R . .
C56 C 0.7439(11) 0.1586(7) 0.4024(4) 0.118(4) Uani 1 1 d . . .
H56 H 0.8082 0.1754 0.4269 0.142 Uiso 1 1 calc R . .
C57 C 0.7777(10) 0.1069(7) 0.3583(4) 0.116(4) Uani 1 1 d . . .
H57 H 0.8667 0.0879 0.3515 0.139 Uiso 1 1 calc R . .
C58 C 0.6834(10) 0.0817(5) 0.3234(4) 0.098(3) Uani 1 1 d . . .
H58 H 0.7075 0.0417 0.2944 0.118 Uiso 1 1 calc R . .
C59 C 0.5566(9) 0.1134(4) 0.3299(3) 0.079(2) Uani 1 1 d . . .
H59 H 0.4956 0.1009 0.3029 0.095 Uiso 1 1 calc R . .
C60 C 0.2931(13) 0.7394(8) 0.4328(8) 0.106(6) Uiso 0.50 1 d PD . .
H60A H 0.2241 0.7061 0.4525 0.127 Uiso 0.50 1 calc PR . .
H60B H 0.2845 0.7307 0.3928 0.127 Uiso 0.50 1 calc PR . .
C61 C 0.0959(11) 0.8615(9) 0.4538(7) 0.107(6) Uiso 0.50 1 d PD . .
H61A H 0.0557 0.8596 0.4172 0.129 Uiso 0.50 1 calc PR . .
H61B H 0.0727 0.8060 0.4760 0.129 Uiso 0.50 1 calc PR . .
C62 C -0.355(4) 0.409(3) 0.4960(16) 0.144(12) Uiso 0.33 1 d P . .
C63 C -0.158(4) 0.520(3) 0.4352(17) 0.155(12) Uiso 0.33 1 d PU . .
C64 C -0.136(6) 0.445(4) 0.494(3) 0.238(16) Uiso 0.33 1 d PU A .
O1 O -0.0497(5) 0.8212(3) 0.3256(2) 0.0924(17) Uani 1 1 d . . .
O2 O 0.0545(7) 0.6826(4) 0.3875(2) 0.107(2) Uani 1 1 d . . .
O3 O 0.1754(5) 0.7359(4) 0.2874(2) 0.1035(19) Uani 1 1 d . . .
O4 O -0.0619(6) 0.6371(4) 0.2920(2) 0.1034(19) Uani 1 1 d . . .
O5 O -0.1575(5) 0.9277(3) 0.2448(2) 0.0842(15) Uani 1 1 d . . .
H5 H -0.105(7) 0.884(5) 0.264(3) 0.101 Uiso 1 1 d . . .
O6 O 0.2737(5) 0.6533(3) 0.2002(2) 0.0907(17) Uani 1 1 d . . .
O7 O 0.2001(7) 0.8287(4) 0.1911(2) 0.146(2) Uani 1 1 d . . .
O8 O 0.0749(6) 0.5500(3) 0.2153(2) 0.0952(18) Uani 1 1 d . . .
O9 O -0.1648(6) 0.6179(3) 0.1956(2) 0.0900(17) Uani 1 1 d . . .
O10 O -0.2037(5) 0.7967(3) 0.1772(2) 0.0799(15) Uani 1 1 d . . .
O11 O -0.0148(6) 0.9063(4) 0.1530(3) 0.113(2) Uani 1 1 d . . .
O12 O 0.1413(6) 0.6095(4) 0.1155(2) 0.111(2) Uani 1 1 d . . .
O13 O -0.0898(5) 0.6964(3) 0.10020(19) 0.0853(16) Uani 1 1 d U . .
O14 O 0.1222(6) 0.7861(5) 0.0928(2) 0.106(2) Uani 1 1 d . . .
P P 0.3476(2) 0.20357(12) 0.38470(7) 0.0705(6) Uani 1 1 d . . .
Si1 Si 0.2635(2) 0.74909(14) 0.23232(8) 0.0776(6) Uani 1 1 d . . .
Si2 Si -0.0698(3) 0.56925(13) 0.24154(9) 0.0816(7) Uani 1 1 d . . .
Si3 Si -0.1569(2) 0.90022(12) 0.18082(8) 0.0714(6) Uani 1 1 d . . .
Si4 Si 0.1951(2) 0.57412(15) 0.17525(9) 0.0938(7) Uani 1 1 d . . .
Si5 Si -0.2011(2) 0.69911(12) 0.14886(8) 0.0688(6) Uani 1 1 d U . .
Si6 Si 0.1286(3) 0.86822(19) 0.13603(10) 0.0990(8) Uani 1 1 d . . .
Si7 Si 0.0606(3) 0.6914(2) 0.08113(8) 0.1033(9) Uani 1 1 d U . .
V V 0.02558(13) 0.72141(8) 0.32489(5) 0.0738(4) Uani 1 1 d . . .
Cl1 Cl 0.2671(4) 0.8582(2) 0.44486(11) 0.1453(12) Uani 1 1 d D . .
Cl2 Cl 0.0310(8) 0.9607(5) 0.4867(3) 0.181(3) Uiso 0.50 1 d PD . .
Cl3 Cl 0.4447(5) 0.6902(3) 0.4536(2) 0.1119(15) Uiso 0.50 1 d PD . .
Cl4S Cl -0.177(2) 0.3495(11) 0.4463(11) 0.274(11) Uiso 0.264(6) 1 d PDU A 2
Cl4 Cl -0.1005(10) 0.3885(7) 0.4467(5) 0.305(5) Uiso 0.736(6) 1 d PDU A 1
Cl5 Cl -0.2948(10) 0.5419(7) 0.4652(5) 0.314(5) Uiso 0.736(6) 1 d PDU A 1
Cl5S Cl -0.097(2) 0.5353(12) 0.4699(11) 0.274(10) Uiso 0.264(6) 1 d PDU A 2

loop_
_atom_site_aniso_label
_atom_site_aniso_U_11
_atom_site_aniso_U_22
_atom_site_aniso_U_33
_atom_site_aniso_U_23
_atom_site_aniso_U_13
_atom_site_aniso_U_12
C1 0.094(5) 0.056(4) 0.074(4) 0.008(3) 0.025(4) 0.015(4)
C2 0.092(6) 0.064(4) 0.134(7) -0.006(5) 0.021(6) -0.023(4)
C3 0.119(8) 0.122(7) 0.144(8) -0.026(6) -0.003(7) -0.034(6)
C4 0.141(9) 0.157(10) 0.232(13) -0.042(9) -0.089(9) 0.021(8)
C5 0.081(5) 0.073(5) 0.102(6) 0.015(4) -0.002(5) 0.002(4)
C6 0.202(11) 0.069(5) 0.121(7) -0.012(5) -0.022(8) -0.023(6)
C7 0.405(19) 0.121(8) 0.160(10) -0.040(7) 0.110(12) -0.130(10)
C8 0.277(16) 0.088(7) 0.177(12) -0.003(7) 0.036(12) -0.062(9)
C9 0.238(15) 0.149(10) 0.245(17) 0.052(11) 0.053(14) -0.069(10)
C10 0.121(9) 0.113(8) 0.39(2) 0.111(11) -0.004(13) -0.013(7)
C11 0.126(7) 0.053(4) 0.098(5) 0.003(4) -0.036(5) 0.002(4)
C12 0.096(6) 0.076(5) 0.154(8) 0.010(5) -0.042(6) 0.001(4)
C13 0.115(7) 0.068(5) 0.149(8) -0.009(5) -0.016(6) 0.025(5)
C14 0.111(7) 0.079(5) 0.147(8) 0.032(5) 0.016(7) 0.033(5)
C15 0.091(6) 0.079(5) 0.141(8) 0.038(5) 0.000(6) 0.012(4)
C16 0.182(9) 0.127(6) 0.144(7) -0.079(5) -0.068(6) 0.083(6)
C17 0.216(11) 0.105(6) 0.174(10) -0.053(6) -0.052(9) 0.084(7)
C18 0.254(14) 0.127(8) 0.183(12) -0.031(8) -0.005(11) 0.091(9)
C19 0.376(15) 0.156(7) 0.145(8) -0.084(6) -0.084(10) 0.181(8)
C20 0.305(13) 0.189(8) 0.271(11) -0.166(7) -0.165(10) 0.157(8)
C21 0.086(5) 0.065(4) 0.074(4) -0.012(3) -0.016(4) 0.011(4)
C22 0.105(6) 0.072(4) 0.131(6) -0.037(4) -0.041(5) -0.004(4)
C23 0.222(11) 0.099(6) 0.109(7) -0.022(5) -0.050(7) -0.020(7)
C24 0.257(10) 0.124(8) 0.171(8) -0.003(7) -0.147(7) -0.039(8)
C25 0.126(6) 0.059(4) 0.127(6) -0.015(4) -0.059(5) -0.010(4)
C26 0.040(5) 0.377(18) 0.113(7) 0.097(9) 0.002(6) 0.019(8)
C27 0.261(19) 0.133(11) 0.35(2) 0.082(13) 0.116(19) 0.018(12)
C28 0.45(2) 0.148(12) 0.56(3) 0.104(14) 0.40(2) 0.000(14)
C29 0.72(4) 0.54(3) 0.107(9) -0.063(14) -0.151(16) 0.39(3)
C30 0.210(14) 0.174(12) 0.261(18) -0.018(13) -0.064(14) 0.072(11)
C31 0.188(10) 0.413(19) 0.053(5) 0.026(8) 0.003(7) 0.175(11)
C32 0.39(2) 0.40(2) 0.112(8) -0.120(10) -0.080(11) 0.216(18)
C33 0.56(2) 0.186(9) 0.062(6) -0.032(6) -0.011(10) 0.211(12)
C34 0.41(2) 0.145(9) 0.067(6) -0.002(6) -0.032(10) -0.093(12)
C35 0.261(15) 0.245(14) 0.071(6) -0.014(8) -0.015(8) 0.105(12)
C36 0.079(4) 0.054(3) 0.043(3) -0.001(3) -0.004(3) 0.005(3)
C37 0.085(5) 0.046(4) 0.113(6) 0.009(4) -0.021(5) -0.002(3)
C38 0.088(5) 0.066(4) 0.115(6) 0.003(4) -0.015(5) 0.021(4)
C39 0.096(6) 0.060(4) 0.095(5) -0.003(4) -0.004(5) 0.002(4)
C40 0.120(7) 0.083(5) 0.115(7) 0.024(5) -0.011(6) -0.019(5)
C41 0.080(5) 0.076(5) 0.111(6) 0.012(4) -0.006(5) 0.008(4)
C42 0.086(5) 0.050(4) 0.095(5) -0.010(4) 0.021(5) 0.003(4)
C43 0.092(6) 0.073(5) 0.151(8) -0.004(5) -0.024(6) -0.010(4)
C44 0.154(9) 0.070(5) 0.159(9) -0.003(6) -0.033(8) -0.004(6)
C45 0.131(7) 0.089(5) 0.137(7) -0.051(5) -0.010(6) -0.032(5)
C46 0.225(11) 0.129(7) 0.095(6) -0.041(5) -0.013(7) -0.069(8)
C47 0.210(10) 0.081(5) 0.077(5) -0.007(4) -0.018(6) -0.044(6)
C48 0.119(6) 0.060(4) 0.065(4) 0.007(3) 0.019(5) 0.013(4)
C49 0.167(9) 0.108(6) 0.073(5) 0.009(5) 0.015(6) 0.048(6)
C50 0.208(9) 0.185(8) 0.076(6) 0.018(6) 0.039(7) 0.132(7)
C51 0.135(8) 0.131(8) 0.082(6) 0.004(6) 0.013(6) 0.039(6)
C52 0.130(8) 0.141(7) 0.069(5) 0.039(5) 0.024(6) 0.042(6)
C53 0.112(7) 0.096(6) 0.083(5) 0.006(5) 0.018(5) 0.023(5)
C54 0.097(6) 0.072(4) 0.052(4) 0.009(3) 0.004(4) 0.013(4)
C55 0.097(6) 0.096(6) 0.088(5) 0.006(5) 0.006(5) 0.017(5)
C56 0.115(8) 0.126(8) 0.111(7) 0.006(6) 0.007(7) 0.000(6)
C57 0.103(7) 0.114(7) 0.121(8) 0.030(6) 0.017(7) 0.020(6)
C58 0.117(7) 0.063(4) 0.111(6) -0.011(4) 0.026(6) 0.016(5)
C59 0.110(6) 0.054(4) 0.073(4) -0.012(3) 0.008(5) 0.002(4)
O1 0.123(4) 0.068(3) 0.082(3) -0.011(2) -0.032(3) 0.036(3)
O2 0.155(5) 0.100(4) 0.061(3) -0.002(3) -0.029(3) 0.028(4)
O3 0.067(3) 0.132(4) 0.116(4) -0.055(3) 0.002(3) -0.006(3)
O4 0.105(4) 0.126(4) 0.084(3) -0.044(3) -0.006(3) -0.016(3)
O5 0.116(4) 0.055(2) 0.082(3) -0.014(2) -0.037(3) 0.007(2)
O6 0.098(4) 0.082(3) 0.089(3) -0.017(3) -0.019(3) 0.027(3)
O7 0.240(6) 0.092(4) 0.098(4) -0.015(3) -0.085(4) 0.081(4)
O8 0.116(4) 0.064(3) 0.102(4) -0.009(3) -0.017(3) 0.029(3)
O9 0.131(4) 0.058(3) 0.080(3) 0.006(2) -0.035(3) 0.004(3)
O10 0.110(4) 0.047(2) 0.083(3) -0.016(2) -0.014(3) 0.005(2)
O11 0.107(4) 0.080(3) 0.145(5) 0.047(3) 0.025(4) 0.013(3)
O12 0.122(4) 0.132(4) 0.071(3) -0.030(3) -0.011(3) 0.058(3)
O13 0.093(3) 0.089(3) 0.074(3) -0.024(2) -0.023(3) 0.013(3)
O14 0.091(4) 0.167(5) 0.059(3) 0.000(3) -0.002(3) -0.007(4)
P 0.1049(15) 0.0511(9) 0.0515(9) 0.0016(7) 0.0084(10) 0.0167(9)
Si1 0.0912(14) 0.0780(12) 0.0588(10) -0.0081(9) -0.0103(11) 0.0326(11)
Si2 0.1160(17) 0.0455(9) 0.0829(13) -0.0063(9) -0.0205(13) 0.0055(10)
Si3 0.0910(15) 0.0486(9) 0.0729(12) -0.0008(9) -0.0106(11) 0.0076(9)
Si4 0.1113(17) 0.0845(12) 0.0810(12) -0.0326(10) -0.0224(12) 0.0486(12)
Si5 0.0874(14) 0.0523(9) 0.0666(10) -0.0171(8) -0.0152(10) 0.0095(9)
Si6 0.0886(16) 0.1210(18) 0.0799(14) 0.0334(13) -0.0111(13) 0.0218(14)
Si7 0.1005(17) 0.156(2) 0.0486(10) -0.0265(12) -0.0103(12) 0.0417(16)
V 0.0882(9) 0.0700(7) 0.0617(7) -0.0101(6) -0.0107(7) 0.0135(6)
Cl1 0.202(3) 0.130(2) 0.0997(17) -0.0093(16) -0.021(2) 0.023(2)

loop_
_atom_type_symbol
_atom_type_description
_atom_type_scat_dispersion_real
_atom_type_scat_dispersion_imag
_atom_type_scat_source
C C 0.0033 0.0016 'International Tables Vol C Tables 4.2.6.8 and 6.1.1.4'
H H 0.0000 0.0000 'International Tables Vol C Tables 4.2.6.8 and 6.1.1.4'
O O 0.0106 0.0060 'International Tables Vol C Tables 4.2.6.8 and 6.1.1.4'
P P 0.1023 0.0942 'International Tables Vol C Tables 4.2.6.8 and 6.1.1.4'
Si Si 0.0817 0.0704 'International Tables Vol C Tables 4.2.6.8 and 6.1.1.4'
V V 0.3005 0.5294 'International Tables Vol C Tables 4.2.6.8 and 6.1.1.4'
Cl Cl 0.1484 0.1585 'International Tables Vol C Tables 4.2.6.8 and 6.1.1.4'

loop_
_geom_angle_atom_site_label_1
_geom_angle_atom_site_label_2
_geom_angle_atom_site_label_3
_geom_angle
_geom_angle_site_symmetry_1
_geom_angle_site_symmetry_3
_geom_angle_publ_flag
C5 C1 C2 102.5(6) . . ?
C5 C1 Si1 114.8(5) . . ?
C2 C1 Si1 113.0(5) . . ?
C5 C1 H1 108.8 . . ?
C2 C1 H1 108.8 . . ?
Si1 C1 H1 108.8 . . ?
C3 C2 C1 104.9(7) . . ?
C3 C2 H2A 110.8 . . ?
C1 C2 H2A 110.8 . . ?
C3 C2 H2B 110.8 . . ?
C1 C2 H2B 110.8 . . ?
H2A C2 H2B 108.8 . . ?
C4 C3 C2 108.4(8) . . ?
C4 C3 H3A 110.0 . . ?
C2 C3 H3A 110.0 . . ?
C4 C3 H3B 110.0 . . ?
C2 C3 H3B 110.0 . . ?
H3A C3 H3B 108.4 . . ?
C5 C4 C3 108.3(9) . . ?
C5 C4 H4A 110.0 . . ?
C3 C4 H4A 110.0 . . ?
C5 C4 H4B 110.0 . . ?
C3 C4 H4B 110.0 . . ?
H4A C4 H4B 108.4 . . ?
C4 C5 C1 106.1(7) . . ?
C4 C5 H5A 110.5 . . ?
C1 C5 H5A 110.5 . . ?
C4 C5 H5B 110.5 . . ?
C1 C5 H5B 110.5 . . ?
H5A C5 H5B 108.7 . . ?
C10 C6 C7 108.9(8) . . ?
C10 C6 Si2 121.3(7) . . ?
C7 C6 Si2 111.4(7) . . ?
C10 C6 H6 89.2 . . ?
C7 C6 H6 130.7 . . ?
Si2 C6 H6 95.0 . . ?
C6 C7 C8 104.0(8) . . ?
C6 C7 H7A 76.6 . . ?
C8 C7 H7A 80.1 . . ?
C6 C7 H7B 119.5 . . ?
C8 C7 H7B 136.5 . . ?
H7A C7 H7B 108.4 . . ?
C9 C8 C7 106.4(7) . . ?
C9 C8 H8A 104.9 . . ?
C7 C8 H8A 81.9 . . ?
C9 C8 H8B 119.3 . . ?
C7 C8 H8B 125.0 . . ?
H8A C8 H8B 111.7 . . ?
C8 C9 C10 106.6(8) . . ?
C8 C9 H9A 100.7 . . ?
C10 C9 H9A 103.9 . . ?
C8 C9 H9B 117.5 . . ?
C10 C9 H9B 117.8 . . ?
H9A C9 H9B 108.1 . . ?
C6 C10 C9 105.7(8) . . ?
C6 C10 H10A 105.8 . . ?
C9 C10 H10A 103.8 . . ?
C6 C10 H10B 119.2 . . ?
C9 C10 H10B 111.9 . . ?
H10A C10 H10B 109.2 . . ?
C15 C11 C12 101.9(6) . . ?
C15 C11 Si3 114.8(6) . . ?
C12 C11 Si3 114.7(6) . . ?
C15 C11 H11 108.3 . . ?
C12 C11 H11 108.3 . . ?
Si3 C11 H11 108.3 . . ?
C13 C12 C11 107.4(7) . . ?
C13 C12 H12A 110.2 . . ?
C11 C12 H12A 110.2 . . ?
C13 C12 H12B 110.2 . . ?
C11 C12 H12B 110.2 . . ?
H12A C12 H12B 108.5 . . ?
C12 C13 C14 107.4(8) . . ?
C12 C13 H13A 110.2 . . ?
C14 C13 H13A 110.2 . . ?
C12 C13 H13B 110.2 . . ?
C14 C13 H13B 110.2 . . ?
H13A C13 H13B 108.5 . . ?
C13 C14 C15 103.3(7) . . ?
C13 C14 H14A 111.1 . . ?
C15 C14 H14A 111.1 . . ?
C13 C14 H14B 111.1 . . ?
C15 C14 H14B 111.1 . . ?
H14A C14 H14B 109.1 . . ?
C14 C15 C11 105.9(7) . . ?
C14 C15 H15A 110.6 . . ?
C11 C15 H15A 110.6 . . ?
C14 C15 H15B 110.6 . . ?
C11 C15 H15B 110.6 . . ?
H15A C15 H15B 108.7 . . ?
C17 C16 C20 113.1(9) . . ?
C17 C16 Si4 121.0(7) . . ?
C20 C16 Si4 115.5(8) . . ?
C17 C16 H16 100.8 . . ?
C20 C16 H16 100.8 . . ?
Si4 C16 H16 100.8 . . ?
C16 C17 C18 105.0(10) . . ?
C16 C17 H17A 110.7 . . ?
C18 C17 H17A 110.7 . . ?
C16 C17 H17B 110.7 . . ?
C18 C17 H17B 110.7 . . ?
H17A C17 H17B 108.8 . . ?
C19 C18 C17 102.3(10) . . ?
C19 C18 H18A 111.3 . . ?
C17 C18 H18A 111.3 . . ?
C19 C18 H18B 111.3 . . ?
C17 C18 H18B 111.3 . . ?
H18A C18 H18B 109.2 . . ?
C20 C19 C18 108.8(9) . . ?
C20 C19 H19A 109.9 . . ?
C18 C19 H19A 109.9 . . ?
C20 C19 H19B 109.9 . . ?
C18 C19 H19B 109.9 . . ?
H19A C19 H19B 108.3 . . ?
C16 C20 C19 103.4(11) . . ?
C16 C20 H20A 111.1 . . ?
C19 C20 H20A 111.1 . . ?
C16 C20 H20B 111.1 . . ?
C19 C20 H20B 111.1 . . ?
H20A C20 H20B 109.0 . . ?
C22 C21 C25 103.7(6) . . ?
C22 C21 Si5 113.6(5) . . ?
C25 C21 Si5 113.0(5) . . ?
C22 C21 H21 108.8 . . ?
C25 C21 H21 108.8 . . ?
Si5 C21 H21 108.8 . . ?
C23 C22 C21 106.1(7) . . ?
C23 C22 H22A 110.5 . . ?
C21 C22 H22A 110.5 . . ?
C23 C22 H22B 110.5 . . ?
C21 C22 H22B 110.5 . . ?
H22A C22 H22B 108.7 . . ?
C22 C23 C24 108.5(8) . . ?
C22 C23 H23A 110.0 . . ?
C24 C23 H23A 110.0 . . ?
C22 C23 H23B 110.0 . . ?
C24 C23 H23B 110.0 . . ?
H23A C23 H23B 108.4 . . ?
C25 C24 C23 107.7(8) . . ?
C25 C24 H24A 110.2 . . ?
C23 C24 H24A 110.2 . . ?
C25 C24 H24B 110.2 . . ?
C23 C24 H24B 110.2 . . ?
H24A C24 H24B 108.5 . . ?
C24 C25 C21 107.3(7) . . ?
C24 C25 H25A 110.3 . . ?
C21 C25 H25A 110.3 . . ?
C24 C25 H25B 110.3 . . ?
C21 C25 H25B 110.3 . . ?
H25A C25 H25B 108.5 . . ?
C30 C26 C27 102.4(8) . . ?
C30 C26 Si6 109.0(9) . . ?
C27 C26 Si6 108.1(7) . . ?
C30 C26 H26 109.7 . . ?
C27 C26 H26 114.7 . . ?
Si6 C26 H26 112.3 . . ?
C28 C27 C26 102.5(8) . . ?
C28 C27 H27A 106.9 . . ?
C26 C27 H27A 110.5 . . ?
C28 C27 H27B 109.2 . . ?
C26 C27 H27B 116.2 . . ?
H27A C27 H27B 110.8 . . ?
C29 C28 C27 107.1(10) . . ?
C29 C28 H28A 117.1 . . ?
C27 C28 H28A 123.1 . . ?
C29 C28 H28B 86.0 . . ?
C27 C28 H28B 107.5 . . ?
H28A C28 H28B 109.5 . . ?
C28 C29 C30 107.5(10) . . ?
C28 C29 H29A 128.1 . . ?
C30 C29 H29A 118.5 . . ?
C28 C29 H29B 84.3 . . ?
C30 C29 H29B 100.7 . . ?
H29A C29 H29B 108.1 . . ?
C29 C30 C26 108.2(9) . . ?
C29 C30 H30A 100.6 . . ?
C26 C30 H30A 113.0 . . ?
C29 C30 H30B 115.1 . . ?
C26 C30 H30B 110.7 . . ?
H30A C30 H30B 109.0 . . ?
C35 C31 C32 107.3(12) . . ?
C35 C31 Si7 110.8(11) . . ?
C32 C31 Si7 114.8(8) . . ?
C35 C31 H31 107.9 . . ?
C32 C31 H31 107.9 . . ?
Si7 C31 H31 107.8 . . ?
C31 C32 C33 94.6(11) . . ?
C31 C32 H32A 112.7 . . ?
C33 C32 H32A 112.8 . . ?
C31 C32 H32B 112.9 . . ?
C33 C32 H32B 112.9 . . ?
H32A C32 H32B 110.3 . . ?
C34 C33 C32 108.9(10) . . ?
C34 C33 H33A 109.9 . . ?
C32 C33 H33A 109.9 . . ?
C34 C33 H33B 109.9 . . ?
C32 C33 H33B 110.0 . . ?
H33A C33 H33B 108.3 . . ?
C33 C34 C35 104.9(10) . . ?
C33 C34 H34A 110.8 . . ?
C35 C34 H34A 110.8 . . ?
C33 C34 H34B 110.8 . . ?
C35 C34 H34B 110.8 . . ?
H34A C34 H34B 108.9 . . ?
C31 C35 C34 102.2(11) . . ?
C31 C35 H35A 111.4 . . ?
C34 C35 H35A 111.3 . . ?
C31 C35 H35B 111.3 . . ?
C34 C35 H35B 111.3 . . ?
H35A C35 H35B 109.2 . . ?
C41 C36 C37 118.9(6) . . ?
C41 C36 P 121.8(5) . . ?
C37 C36 P 119.1(5) . . ?
C38 C37 C36 119.5(7) . . ?
C38 C37 H37 120.2 . . ?
C36 C37 H37 120.2 . . ?
C39 C38 C37 120.1(8) . . ?
C39 C38 H38 119.9 . . ?
C37 C38 H38 119.9 . . ?
C38 C39 C40 122.2(8) . . ?
C38 C39 H39 118.9 . . ?
C40 C39 H39 118.9 . . ?
C39 C40 C41 118.8(9) . . ?
C39 C40 H40 120.6 . . ?
C41 C40 H40 120.6 . . ?
C36 C41 C40 120.4(8) . . ?
C36 C41 H41 119.8 . . ?
C40 C41 H41 119.8 . . ?
C47 C42 C43 120.8(8) . . ?
C47 C42 P 122.4(6) . . ?
C43 C42 P 116.7(7) . . ?
C44 C43 C42 117.3(9) . . ?
C44 C43 H43 121.4 . . ?
C42 C43 H43 121.4 . . ?
C45 C44 C43 121.6(10) . . ?
C45 C44 H44 119.2 . . ?
C43 C44 H44 119.2 . . ?
C46 C45 C44 120.7(9) . . ?
C46 C45 H45 119.7 . . ?
C44 C45 H45 119.7 . . ?
C45 C46 C47 117.3(9) . . ?
C45 C46 H46 121.3 . . ?
C47 C46 H46 121.3 . . ?
C42 C47 C46 122.0(9) . . ?
C42 C47 H47 119.0 . . ?
C46 C47 H47 119.0 . . ?
C49 C48 C53 116.2(7) . . ?
C49 C48 P 123.3(6) . . ?
C53 C48 P 120.5(6) . . ?
C48 C49 C50 122.9(9) . . ?
C48 C49 H49 118.6 . . ?
C50 C49 H49 118.6 . . ?
C51 C50 C49 119.5(9) . . ?
C51 C50 H50 120.2 . . ?
C49 C50 H50 120.2 . . ?
C50 C51 C52 120.7(9) . . ?
C50 C51 H51 119.7 . . ?
C52 C51 H51 119.7 . . ?
C51 C52 C53 119.8(9) . . ?
C51 C52 H52 120.1 . . ?
C53 C52 H52 120.1 . . ?
C48 C53 C52 120.5(8) . . ?
C48 C53 H53 119.8 . . ?
C52 C53 H53 119.8 . . ?
C59 C54 C55 116.5(8) . . ?
C59 C54 P 122.0(6) . . ?
C55 C54 P 121.3(6) . . ?
C56 C55 C54 121.7(8) . . ?
C56 C55 H55 119.1 . . ?
C54 C55 H55 119.1 . . ?
C57 C56 C55 118.5(10) . . ?
C57 C56 H56 120.8 . . ?
C55 C56 H56 120.8 . . ?
C56 C57 C58 120.4(10) . . ?
C56 C57 H57 119.8 . . ?
C58 C57 H57 119.8 . . ?
C59 C58 C57 121.0(8) . . ?
C59 C58 H58 119.5 . . ?
C57 C58 H58 119.5 . . ?
C58 C59 C54 121.5(8) . . ?
C58 C59 H59 119.2 . . ?
C54 C59 H59 119.2 . . ?
Cl3 C60 Cl1 114.1(8) . . ?
Cl3 C60 H60A 108.7 . . ?
Cl1 C60 H60A 108.7 . . ?
Cl3 C60 H60B 108.7 . . ?
Cl1 C60 H60B 108.7 . . ?
H60A C60 H60B 107.6 . . ?
Cl2 C61 Cl1 112.9(8) . . ?
Cl2 C61 H61A 109.0 . . ?
Cl1 C61 H61A 109.0 . . ?
Cl2 C61 H61B 109.0 . . ?
Cl1 C61 H61B 109.0 . . ?
H61A C61 H61B 107.8 . . ?
Si1 O3 V 154.3(4) . . ?
Si2 O4 V 148.1(4) . . ?
Si3 O5 H5 108(5) . . ?
Si4 O6 Si1 146.0(4) . . ?
Si6 O7 Si1 154.9(4) . . ?
Si4 O8 Si2 153.7(4) . . ?
Si2 O9 Si5 151.6(4) . . ?
Si5 O10 Si3 151.9(4) . . ?
Si6 O11 Si3 155.3(4) . . ?
Si4 O12 Si7 145.4(4) . . ?
Si7 O13 Si5 150.2(3) . . ?
Si7 O14 Si6 145.4(4) . . ?
C36 P C42 108.5(3) . . ?
C36 P C54 109.4(3) . . ?
C42 P C54 110.5(3) . . ?
C36 P C48 108.6(3) . . ?
C42 P C48 113.8(4) . . ?
C54 P C48 106.0(4) . . ?
O7 Si1 O3 111.6(4) . . ?
O7 Si1 O6 107.8(3) . . ?
O3 Si1 O6 108.8(3) . . ?
O7 Si1 C1 109.2(4) . . ?
O3 Si1 C1 110.0(3) . . ?
O6 Si1 C1 109.4(3) . . ?
O9 Si2 O4 109.2(3) . . ?
O9 Si2 O8 109.9(3) . . ?
O4 Si2 O8 108.6(3) . . ?
O9 Si2 C6 111.1(4) . . ?
O4 Si2 C6 108.6(4) . . ?
O8 Si2 C6 109.5(4) . . ?
O11 Si3 O5 111.0(3) . . ?
O11 Si3 O10 110.0(3) . . ?
O5 Si3 O10 109.4(3) . . ?
O11 Si3 C11 108.2(4) . . ?
O5 Si3 C11 108.2(3) . . ?
O10 Si3 C11 110.0(3) . . ?
O6 Si4 O8 110.5(3) . . ?
O6 Si4 O12 109.1(3) . . ?
O8 Si4 O12 109.4(3) . . ?
O6 Si4 C16 107.4(4) . . ?
O8 Si4 C16 111.9(4) . . ?
O12 Si4 C16 108.5(4) . . ?
O10 Si5 O13 108.8(3) . . ?
O10 Si5 O9 108.4(3) . . ?
O13 Si5 O9 109.4(3) . . ?
O10 Si5 C21 111.6(3) . . ?
O13 Si5 C21 108.7(3) . . ?
O9 Si5 C21 109.9(3) . . ?
O11 Si6 O7 107.8(4) . . ?
O11 Si6 O14 109.9(4) . . ?
O7 Si6 O14 109.9(3) . . ?
O11 Si6 C26 104.4(4) . . ?
O7 Si6 C26 108.7(4) . . ?
O14 Si6 C26 115.7(4) . . ?
O14 Si7 O13 110.0(3) . . ?
O14 Si7 O12 108.0(3) . . ?
O13 Si7 O12 110.2(3) . . ?
O14 Si7 C31 117.2(6) . . ?
O13 Si7 C31 104.2(4) . . ?
O12 Si7 C31 107.1(5) . . ?
O1 V O2 110.0(3) . . ?
O1 V O3 106.2(3) . . ?
O2 V O3 110.3(3) . . ?
O1 V O4 113.9(3) . . ?
O2 V O4 107.5(3) . . ?
O3 V O4 108.8(3) . . ?
C60 Cl1 C61 97.4(6) . . ?
Cl2 Cl2 C61 176.0(10) 2_576 . ?
C60 Cl3 C62 90.9(12) . 2_566 ?

loop_
_geom_bond_atom_site_label_1
_geom_bond_atom_site_label_2
_geom_bond_distance
_geom_bond_site_symmetry_2
_geom_bond_publ_flag
C1 C5 1.559(10) . ?
C1 C2 1.568(10) . ?
C1 Si1 1.809(8) . ?
C1 H1 1.0000 . ?
C2 C3 1.508(13) . ?
C2 H2A 0.9900 . ?
C2 H2B 0.9900 . ?
C3 C4 1.499(15) . ?
C3 H3A 0.9900 . ?
C3 H3B 0.9900 . ?
C4 C5 1.467(14) . ?
C4 H4A 0.9900 . ?
C4 H4B 0.9900 . ?
C5 H5A 0.9900 . ?
C5 H5B 0.9900 . ?
C6 C10 1.416(14) . ?
C6 C7 1.556(11) . ?
C6 Si2 1.831(8) . ?
C6 H6 1.0000 . ?
C7 C8 1.563(12) . ?
C7 H7A 0.9900 . ?
C7 H7B 0.9900 . ?
C8 C9 1.519(13) . ?
C8 H8A 0.9900 . ?
C8 H8B 0.9900 . ?
C9 C10 1.606(12) . ?
C9 H9A 0.9900 . ?
C9 H9B 0.9900 . ?
C10 H10A 0.9900 . ?
C10 H10B 0.9900 . ?
C11 C15 1.527(11) . ?
C11 C12 1.552(12) . ?
C11 Si3 1.848(8) . ?
C11 H11 1.0000 . ?
C12 C13 1.497(11) . ?
C12 H12A 0.9900 . ?
C12 H12B 0.9900 . ?
C13 C14 1.499(13) . ?
C13 H13A 0.9900 . ?
C13 H13B 0.9900 . ?
C14 C15 1.499(12) . ?
C14 H14A 0.9900 . ?
C14 H14B 0.9900 . ?
C15 H15A 0.9900 . ?
C15 H15B 0.9900 . ?
C16 C17 1.356(14) . ?
C16 C20 1.408(14) . ?
C16 Si4 1.867(9) . ?
C16 H16 1.0000 . ?
C17 C18 1.560(14) . ?
C17 H17A 0.9900 . ?
C17 H17B 0.9900 . ?
C18 C19 1.493(18) . ?
C18 H18A 0.9900 . ?
C18 H18B 0.9900 . ?
C19 C20 1.479(16) . ?
C19 H19A 0.9900 . ?
C19 H19B 0.9900 . ?
C20 H20A 0.9900 . ?
C20 H20B 0.9900 . ?
C21 C22 1.533(10) . ?
C21 C25 1.534(10) . ?
C21 Si5 1.838(8) . ?
C21 H21 1.0000 . ?
C22 C23 1.485(13) . ?
C22 H22A 0.9900 . ?
C22 H22B 0.9900 . ?
C23 C24 1.490(14) . ?
C23 H23A 0.9900 . ?
C23 H23B 0.9900 . ?
C24 C25 1.480(12) . ?
C24 H24A 0.9900 . ?
C24 H24B 0.9900 . ?
C25 H25A 0.9900 . ?
C25 H25B 0.9900 . ?
C26 C30 1.553(16) . ?
C26 C27 1.564(12) . ?
C26 Si6 1.979(12) . ?
C26 H26 1.0000 . ?
C27 C28 1.562(14) . ?
C27 H27A 0.9900 . ?
C27 H27B 0.9900 . ?
C28 C29 1.448(15) . ?
C28 H28A 0.9900 . ?
C28 H28B 0.9900 . ?
C29 C30 1.517(14) . ?
C29 H29A 0.9900 . ?
C29 H29B 0.9900 . ?
C30 H30A 0.9900 . ?
C30 H30B 0.9900 . ?
C31 C35 1.438(18) . ?
C31 C32 1.466(14) . ?
C31 Si7 1.909(11) . ?
C31 H31 1.0000 . ?
C32 C33 1.549(17) . ?
C32 H32A 0.9900 . ?
C32 H32B 0.9900 . ?
C33 C34 1.39(2) . ?
C33 H33A 0.9900 . ?
C33 H33B 0.9900 . ?
C34 C35 1.539(15) . ?
C34 H34A 0.9900 . ?
C34 H34B 0.9900 . ?
C35 H35A 0.9900 . ?
C35 H35B 0.9900 . ?
C36 C41 1.368(11) . ?
C36 C37 1.405(10) . ?
C36 P 1.777(6) . ?
C37 C38 1.387(10) . ?
C37 H37 0.9500 . ?
C38 C39 1.341(11) . ?
C38 H38 0.9500 . ?
C39 C40 1.354(12) . ?
C39 H39 0.9500 . ?
C40 C41 1.408(11) . ?
C40 H40 0.9500 . ?
C41 H41 0.9500 . ?
C42 C47 1.318(11) . ?
C42 C43 1.397(11) . ?
C42 P 1.786(8) . ?
C43 C44 1.394(14) . ?
C43 H43 0.9500 . ?
C44 C45 1.370(14) . ?
C44 H44 0.9500 . ?
C45 C46 1.352(13) . ?
C45 H45 0.9500 . ?
C46 C47 1.432(13) . ?
C46 H46 0.9500 . ?
C47 H47 0.9500 . ?
C48 C49 1.333(12) . ?
C48 C53 1.391(11) . ?
C48 P 1.789(8) . ?
C49 C50 1.400(13) . ?
C49 H49 0.9500 . ?
C50 C51 1.315(14) . ?
C50 H50 0.9500 . ?
C51 C52 1.339(13) . ?
C51 H51 0.9500 . ?
C52 C53 1.403(12) . ?
C52 H52 0.9500 . ?
C53 H53 0.9500 . ?
C54 C59 1.386(10) . ?
C54 C55 1.413(11) . ?
C54 P 1.786(8) . ?
C55 C56 1.410(13) . ?
C55 H55 0.9500 . ?
C56 C57 1.360(14) . ?
C56 H56 0.9500 . ?
C57 C58 1.383(13) . ?
C57 H57 0.9500 . ?
C58 C59 1.360(12) . ?
C58 H58 0.9500 . ?
C59 H59 0.9500 . ?
C60 Cl3 1.745(12) . ?
C60 Cl1 1.766(12) . ?
C60 H60A 0.9900 . ?
C60 H60B 0.9900 . ?
C61 Cl2 1.763(13) . ?
C61 Cl1 1.767(12) . ?
C61 H61A 0.9900 . ?
C61 H61B 0.9900 . ?
O1 V 1.596(5) . ?
O2 V 1.621(5) . ?
O3 Si1 1.609(6) . ?
O3 V 1.791(6) . ?
O4 Si2 1.615(5) . ?
O4 V 1.797(5) . ?
O5 Si3 1.620(5) . ?
O5 H5 0.92(8) . ?
O6 Si4 1.603(6) . ?
O6 Si1 1.623(5) . ?
O7 Si6 1.602(6) . ?
O7 Si1 1.606(6) . ?
O8 Si4 1.604(6) . ?
O8 Si2 1.616(6) . ?
O9 Si2 1.604(5) . ?
O9 Si5 1.629(5) . ?
O10 Si5 1.604(4) . ?
O10 Si3 1.620(5) . ?
O11 Si6 1.590(7) . ?
O11 Si3 1.603(7) . ?
O12 Si4 1.612(6) . ?
O12 Si7 1.612(6) . ?
O13 Si7 1.603(6) . ?
O13 Si5 1.625(6) . ?
O14 Si7 1.597(7) . ?
O14 Si6 1.630(7) . ?
Cl2 Cl2 1.441(14) 2_576 ?
Cl3 C62 2.10(4) 2_566 ?

loop_
_geom_torsion_atom_site_label_1
_geom_torsion_atom_site_label_2
_geom_torsion_atom_site_label_3
_geom_torsion_atom_site_label_4
_geom_torsion
_geom_torsion_site_symmetry_1
_geom_torsion_site_symmetry_2
_geom_torsion_site_symmetry_3
_geom_torsion_site_symmetry_4
_geom_torsion_publ_flag
C5 C1 C2 C3 28.0(9) . . . . ?
Si1 C1 C2 C3 152.1(6) . . . . ?
C1 C2 C3 C4 -15.5(11) . . . . ?
C2 C3 C4 C5 -4.3(14) . . . . ?
C3 C4 C5 C1 22.5(12) . . . . ?
C2 C1 C5 C4 -31.1(10) . . . . ?
Si1 C1 C5 C4 -154.0(7) . . . . ?
C10 C6 C7 C8 -29.2(13) . . . . ?
Si2 C6 C7 C8 -165.7(8) . . . . ?
C6 C7 C8 C9 17.3(14) . . . . ?
C7 C8 C9 C10 -1.5(15) . . . . ?
C7 C6 C10 C9 28.2(14) . . . . ?
Si2 C6 C10 C9 159.5(9) . . . . ?
C8 C9 C10 C6 -16.6(16) . . . . ?
C15 C11 C12 C13 16.3(10) . . . . ?
Si3 C11 C12 C13 140.9(7) . . . . ?
C11 C12 C13 C14 6.7(11) . . . . ?
C12 C13 C14 C15 -27.4(11) . . . . ?
C13 C14 C15 C11 38.3(10) . . . . ?
C12 C11 C15 C14 -33.6(10) . . . . ?
Si3 C11 C15 C14 -158.2(7) . . . . ?
C20 C16 C17 C18 27.7(16) . . . . ?
Si4 C16 C17 C18 171.1(9) . . . . ?
C16 C17 C18 C19 -15.7(15) . . . . ?
C17 C18 C19 C20 0.0(16) . . . . ?
C17 C16 C20 C19 -27.5(17) . . . . ?
Si4 C16 C20 C19 -173.0(9) . . . . ?
C18 C19 C20 C16 15.0(17) . . . . ?
C25 C21 C22 C23 -25.9(9) . . . . ?
Si5 C21 C22 C23 -148.9(7) . . . . ?
C21 C22 C23 C24 18.8(12) . . . . ?
C22 C23 C24 C25 -3.7(13) . . . . ?
C23 C24 C25 C21 -13.0(12) . . . . ?
C22 C21 C25 C24 23.9(10) . . . . ?
Si5 C21 C25 C24 147.3(7) . . . . ?
C30 C26 C27 C28 -32.4(14) . . . . ?
Si6 C26 C27 C28 -147.4(9) . . . . ?
C26 C27 C28 C29 34.5(16) . . . . ?
C27 C28 C29 C30 -21.8(19) . . . . ?
C28 C29 C30 C26 0.3(19) . . . . ?
C27 C26 C30 C29 20.7(15) . . . . ?
Si6 C26 C30 C29 135.1(11) . . . . ?
C35 C31 C32 C33 -46.4(16) . . . . ?
Si7 C31 C32 C33 -170.1(11) . . . . ?
C31 C32 C33 C34 39.2(19) . . . . ?
C32 C33 C34 C35 -18(2) . . . . ?
C32 C31 C35 C34 38.0(17) . . . . ?
Si7 C31 C35 C34 164.1(10) . . . . ?
C33 C34 C35 C31 -10.6(18) . . . . ?
C41 C36 C37 C38 0.5(11) . . . . ?
P C36 C37 C38 176.0(6) . . . . ?
C36 C37 C38 C39 1.2(13) . . . . ?
C37 C38 C39 C40 -1.6(14) . . . . ?
C38 C39 C40 C41 0.4(14) . . . . ?
C37 C36 C41 C40 -1.6(12) . . . . ?
P C36 C41 C40 -177.1(7) . . . . ?
C39 C40 C41 C36 1.2(13) . . . . ?
C47 C42 C43 C44 -0.7(13) . . . . ?
P C42 C43 C44 -177.3(7) . . . . ?
C42 C43 C44 C45 3.7(15) . . . . ?
C43 C44 C45 C46 -6.6(17) . . . . ?
C44 C45 C46 C47 6.2(17) . . . . ?
C43 C42 C47 C46 0.6(15) . . . . ?
P C42 C47 C46 177.0(8) . . . . ?
C45 C46 C47 C42 -3.3(17) . . . . ?
C53 C48 C49 C50 -6.6(16) . . . . ?
P C48 C49 C50 174.5(9) . . . . ?
C48 C49 C50 C51 7.6(19) . . . . ?
C49 C50 C51 C52 -5.8(19) . . . . ?
C50 C51 C52 C53 3.7(18) . . . . ?
C49 C48 C53 C52 4.3(15) . . . . ?
P C48 C53 C52 -176.7(8) . . . . ?
C51 C52 C53 C48 -2.9(16) . . . . ?
C59 C54 C55 C56 -1.8(12) . . . . ?
P C54 C55 C56 -177.2(7) . . . . ?
C54 C55 C56 C57 -0.5(14) . . . . ?
C55 C56 C57 C58 -0.9(15) . . . . ?
C56 C57 C58 C59 4.8(14) . . . . ?
C57 C58 C59 C54 -7.3(13) . . . . ?
C55 C54 C59 C58 5.7(11) . . . . ?
P C54 C59 C58 -178.9(6) . . . . ?
Cl5S C63 C64 Cl4 -126(4) . . . . ?
Cl5 C63 C64 Cl4 130(3) . . . . ?
Cl5 C63 C64 Cl5S -104(3) . . . . ?
Cl4 C63 C64 Cl5S 126(4) . . . . ?
Cl5S C63 C64 Cl4S -155(4) . . . . ?
Cl5 C63 C64 Cl4S 101(2) . . . . ?
Cl4 C63 C64 Cl4S -29.2(14) . . . . ?
Cl5S C63 C64 Cl5 104(3) . . . . ?
Cl4 C63 C64 Cl5 -130(3) . . . . ?
C41 C36 P C42 -137.7(6) . . . . ?
C37 C36 P C42 46.9(6) . . . . ?
C41 C36 P C54 -17.2(7) . . . . ?
C37 C36 P C54 167.4(5) . . . . ?
C41 C36 P C48 98.1(7) . . . . ?
C37 C36 P C48 -77.3(6) . . . . ?
C47 C42 P C36 34.9(9) . . . . ?
C43 C42 P C36 -148.6(6) . . . . ?
C47 C42 P C54 -85.0(8) . . . . ?
C43 C42 P C54 91.5(7) . . . . ?
C47 C42 P C48 155.9(8) . . . . ?
C43 C42 P C48 -27.6(7) . . . . ?
C59 C54 P C36 -108.5(6) . . . . ?
C55 C54 P C36 66.6(7) . . . . ?
C59 C54 P C42 10.8(7) . . . . ?
C55 C54 P C42 -174.0(6) . . . . ?
C59 C54 P C48 134.6(6) . . . . ?
C55 C54 P C48 -50.2(7) . . . . ?
C49 C48 P C36 24.8(10) . . . . ?
C53 C48 P C36 -154.1(7) . . . . ?
C49 C48 P C42 -96.2(9) . . . . ?
C53 C48 P C42 84.9(8) . . . . ?
C49 C48 P C54 142.2(9) . . . . ?
C53 C48 P C54 -36.7(9) . . . . ?
Si6 O7 Si1 O3 -109.7(12) . . . . ?
Si6 O7 Si1 O6 9.6(14) . . . . ?
Si6 O7 Si1 C1 128.4(13) . . . . ?
V O3 Si1 O7 48.3(10) . . . . ?
V O3 Si1 O6 -70.4(9) . . . . ?
V O3 Si1 C1 169.7(8) . . . . ?
Si4 O6 Si1 O7 -69.3(7) . . . . ?
Si4 O6 Si1 O3 51.8(7) . . . . ?
Si4 O6 Si1 C1 172.1(6) . . . . ?
C5 C1 Si1 O7 -171.9(5) . . . . ?
C2 C1 Si1 O7 71.0(6) . . . . ?
C5 C1 Si1 O3 65.3(6) . . . . ?
C2 C1 Si1 O3 -51.8(6) . . . . ?
C5 C1 Si1 O6 -54.1(6) . . . . ?
C2 C1 Si1 O6 -171.2(5) . . . . ?
Si5 O9 Si2 O4 65.4(8) . . . . ?
Si5 O9 Si2 O8 -53.5(8) . . . . ?
Si5 O9 Si2 C6 -174.8(7) . . . . ?
V O4 Si2 O9 -98.6(7) . . . . ?
V O4 Si2 O8 21.2(8) . . . . ?
V O4 Si2 C6 140.1(7) . . . . ?
Si4 O8 Si2 O9 34.5(9) . . . . ?
Si4 O8 Si2 O4 -84.9(9) . . . . ?
Si4 O8 Si2 C6 156.7(8) . . . . ?
C10 C6 Si2 O9 -44.0(11) . . . . ?
C7 C6 Si2 O9 86.2(8) . . . . ?
C10 C6 Si2 O4 76.1(11) . . . . ?
C7 C6 Si2 O4 -153.6(7) . . . . ?
C10 C6 Si2 O8 -165.5(10) . . . . ?
C7 C6 Si2 O8 -35.3(9) . . . . ?
Si6 O11 Si3 O5 88.8(12) . . . . ?
Si6 O11 Si3 O10 -32.6(13) . . . . ?
Si6 O11 Si3 C11 -152.7(11) . . . . ?
Si5 O10 Si3 O11 -26.1(8) . . . . ?
Si5 O10 Si3 O5 -148.4(7) . . . . ?
Si5 O10 Si3 C11 92.9(8) . . . . ?
C15 C11 Si3 O11 -52.9(8) . . . . ?
C12 C11 Si3 O11 -170.5(6) . . . . ?
C15 C11 Si3 O5 67.5(7) . . . . ?
C12 C11 Si3 O5 -50.1(6) . . . . ?
C15 C11 Si3 O10 -173.1(6) . . . . ?
C12 C11 Si3 O10 69.3(6) . . . . ?
Si1 O6 Si4 O8 -39.2(7) . . . . ?
Si1 O6 Si4 O12 81.2(7) . . . . ?
Si1 O6 Si4 C16 -161.4(7) . . . . ?
Si2 O8 Si4 O6 77.2(9) . . . . ?
Si2 O8 Si4 O12 -42.9(9) . . . . ?
Si2 O8 Si4 C16 -163.2(8) . . . . ?
Si7 O12 Si4 O6 -52.0(9) . . . . ?
Si7 O12 Si4 O8 69.0(9) . . . . ?
Si7 O12 Si4 C16 -168.7(8) . . . . ?
C17 C16 Si4 O6 58.0(11) . . . . ?
C20 C16 Si4 O6 -159.4(10) . . . . ?
C17 C16 Si4 O8 -63.4(11) . . . . ?
C20 C16 Si4 O8 79.2(11) . . . . ?
C17 C16 Si4 O12 175.8(10) . . . . ?
C20 C16 Si4 O12 -41.7(11) . . . . ?
Si3 O10 Si5 O13 6.2(8) . . . . ?
Si3 O10 Si5 O9 125.1(7) . . . . ?
Si3 O10 Si5 C21 -113.8(7) . . . . ?
Si7 O13 Si5 O10 70.2(8) . . . . ?
Si7 O13 Si5 O9 -48.0(8) . . . . ?
Si7 O13 Si5 C21 -168.1(7) . . . . ?
Si2 O9 Si5 O10 -57.8(8) . . . . ?
Si2 O9 Si5 O13 60.7(8) . . . . ?
Si2 O9 Si5 C21 180.0(7) . . . . ?
C22 C21 Si5 O10 171.6(5) . . . . ?
C25 C21 Si5 O10 53.9(6) . . . . ?
C22 C21 Si5 O13 51.6(6) . . . . ?
C25 C21 Si5 O13 -66.1(6) . . . . ?
C22 C21 Si5 O9 -68.1(6) . . . . ?
C25 C21 Si5 O9 174.2(5) . . . . ?
Si3 O11 Si6 O7 -54.7(13) . . . . ?
Si3 O11 Si6 O14 65.1(13) . . . . ?
Si3 O11 Si6 C26 -170.2(11) . . . . ?
Si1 O7 Si6 O11 110.5(13) . . . . ?
Si1 O7 Si6 O14 -9.3(14) . . . . ?
Si1 O7 Si6 C26 -136.9(13) . . . . ?
Si7 O14 Si6 O11 -50.6(8) . . . . ?
Si7 O14 Si6 O7 68.0(8) . . . . ?
Si7 O14 Si6 C26 -168.5(6) . . . . ?
C30 C26 Si6 O11 -155.4(7) . . . . ?
C27 C26 Si6 O11 -44.9(9) . . . . ?
C30 C26 Si6 O7 89.7(7) . . . . ?
C27 C26 Si6 O7 -159.7(8) . . . . ?
C30 C26 Si6 O14 -34.4(8) . . . . ?
C27 C26 Si6 O14 76.1(9) . . . . ?
Si6 O14 Si7 O13 40.3(8) . . . . ?
Si6 O14 Si7 O12 -80.0(8) . . . . ?
Si6 O14 Si7 C31 159.1(7) . . . . ?
Si5 O13 Si7 O14 -70.4(8) . . . . ?
Si5 O13 Si7 O12 48.5(8) . . . . ?
Si5 O13 Si7 C31 163.2(8) . . . . ?
Si4 O12 Si7 O14 52.3(9) . . . . ?
Si4 O12 Si7 O13 -67.8(9) . . . . ?
Si4 O12 Si7 C31 179.4(9) . . . . ?
C35 C31 Si7 O14 -49.2(12) . . . . ?
C32 C31 Si7 O14 72.6(15) . . . . ?
C35 C31 Si7 O13 72.6(12) . . . . ?
C32 C31 Si7 O13 -165.6(13) . . . . ?
C35 C31 Si7 O12 -170.6(10) . . . . ?
C32 C31 Si7 O12 -48.8(15) . . . . ?
Si1 O3 V O1 -78.3(9) . . . . ?
Si1 O3 V O2 162.6(8) . . . . ?
Si1 O3 V O4 44.8(10) . . . . ?
Si2 O4 V O1 114.6(7) . . . . ?
Si2 O4 V O2 -123.2(7) . . . . ?
Si2 O4 V O3 -3.7(8) . . . . ?
Cl3 C60 Cl1 C61 -150.7(11) . . . . ?
Cl2 C61 Cl1 C60 162.5(10) . . . . ?
Cl1 C60 Cl3 C62 124.0(14) . . . 2_566 ?
Cl5S C64 Cl4 C63 -31(2) . . . . ?
Cl4S C64 Cl4 C63 108(3) . . . . ?
Cl5 C64 Cl4 C63 35(2) . . . . ?
Cl5S C63 Cl4 C64 43(4) . . . . ?
Cl5 C63 Cl4 C64 -54(3) . . . . ?
Cl5S C63 Cl5 C62 -97(3) . . . . ?
C64 C63 Cl5 C62 -42(3) . . . . ?
Cl4 C63 Cl5 C62 -6(3) . . . . ?
Cl5S C63 Cl5 C64 -55(3) . . . . ?
Cl4 C63 Cl5 C64 36(2) . . . . ?
Cl3 C62 Cl5 C63 150(6) 2_566 . . . ?
Cl3 C62 Cl5 C64 114(6) 2_566 . . . ?
Cl4 C64 Cl5 C63 -50(3) . . . . ?
Cl5S C64 Cl5 C63 42(2) . . . . ?
Cl4S C64 Cl5 C63 -79(3) . . . . ?
Cl4 C64 Cl5 C62 85(3) . . . . ?
Cl5S C64 Cl5 C62 177(3) . . . . ?
C63 C64 Cl5 C62 135(3) . . . . ?
Cl4S C64 Cl5 C62 56(2) . . . . ?
Cl5 C63 Cl5S C64 75(3) . . . . ?
Cl4 C63 Cl5S C64 -36(3) . . . . ?
Cl4 C64 Cl5S C63 52(4) . . . . ?
Cl4S C64 Cl5S C63 29(5) . . . . ?
Cl5 C64 Cl5S C63 -51(3) . . . . ?
O5-H5 0.924 1.793 153.61 2.653 O1 . . . .
